data_2229115
loop_
_publ_author_name
'Zhan, Xiu-Huan'
'Wang, Zi-Yun'

_publ_section_title
;
 1-(4-Chlorophenyl)-3-{5-[(<i>E</i>)-2-phenylethenyl]-1,3,4-thiadiazol-2-yl}urea
;
_journal_coeditor_code IS2664
_journal_issue 2
_journal_name_full 'Acta Crystallographica Section E'
_journal_page_first o510
_journal_paper_doi 10.1107/S1600536811002479
_journal_volume 67
_journal_year 2011
_chemical_formula_iupac 'C17 H13 Cl N4 O S'
_chemical_formula_moiety 'C17 H13 Cl N4 O S'
_chemical_formula_sum 'C17 H13 Cl N4 O S'
_chemical_formula_weight 356.82
_chemical_melting_point_gt 573
_chemical_name_systematic
;
1-(4-Chlorophenyl)-3-{5-[(<i>E</i>)-2-phenylethenyl]-1,3,4-thiadiazol-2-yl}urea
;
_space_group_IT_number 14
_symmetry_cell_setting monoclinic
_symmetry_space_group_name_Hall '-P 2ybc'
_symmetry_space_group_name_H-M 'P 1 21/c 1'
_atom_sites_solution_hydrogens geom
_atom_sites_solution_primary direct
_atom_sites_solution_secondary difmap
_audit_creation_method SHELXL-97
_cell_angle_alpha 90.00
_cell_angle_beta 91.525(4)
_cell_angle_gamma 90.00
_cell_formula_units_Z 4
_cell_length_a 11.2399(6)
_cell_length_b 4.1032(2)
_cell_length_c 35.2497(16)
_cell_measurement_reflns_used 1521
_cell_measurement_temperature 298(2)
_cell_measurement_theta_max 23.18
_cell_measurement_theta_min 2.90
_cell_volume 1625.12(14)
_computing_cell_refinement 'SAINT (Bruker, 2001)'
_computing_data_collection 'SMART (Bruker, 2001)'
_computing_data_reduction 'SAINT (Bruker, 2001)'
_computing_molecular_graphics 'SHELXTL (Sheldrick, 2008)'
_computing_publication_material 'SHELXTL (Sheldrick, 2008)'
_computing_structure_refinement 'SHELXL97 (Sheldrick, 2008)'
_computing_structure_solution 'SHELXS97 (Sheldrick, 2008)'
_diffrn_ambient_temperature 298(2)
_diffrn_measured_fraction_theta_full 0.990
_diffrn_measured_fraction_theta_max 0.990
_diffrn_measurement_device_type 'Bruker SMART CCD area-detector'
_diffrn_measurement_method '\f and \w'
_diffrn_radiation_monochromator graphite
_diffrn_radiation_source 'fine-focus sealed tube'
_diffrn_radiation_type MoK\a
_diffrn_radiation_wavelength 0.71073
_diffrn_reflns_av_R_equivalents 0.0907
_diffrn_reflns_av_sigmaI/netI 0.0936
_diffrn_reflns_limit_h_max 14
_diffrn_reflns_limit_h_min -14
_diffrn_reflns_limit_k_max 5
_diffrn_reflns_limit_k_min -5
_diffrn_reflns_limit_l_max 35
_diffrn_reflns_limit_l_min -45
_diffrn_reflns_number 10860
_diffrn_reflns_theta_full 27.50
_diffrn_reflns_theta_max 27.50
_diffrn_reflns_theta_min 1.81
_diffrn_standards_decay_% 0
_diffrn_standards_interval_count 0
_diffrn_standards_interval_time 0
_diffrn_standards_number 0
_exptl_absorpt_coefficient_mu 0.375
_exptl_absorpt_correction_type none
_exptl_crystal_colour colorless
_exptl_crystal_density_diffrn 1.458
_exptl_crystal_density_meas 1.459
_exptl_crystal_density_method 'not measured'
_exptl_crystal_description block
_exptl_crystal_F_000 736
_exptl_crystal_size_max 0.40
_exptl_crystal_size_mid 0.06
_exptl_crystal_size_min 0.02
_refine_diff_density_max 0.311
_refine_diff_density_min -0.198
_refine_ls_extinction_method none
_refine_ls_goodness_of_fit_ref 1.009
_refine_ls_hydrogen_treatment mixed
_refine_ls_matrix_type full
_refine_ls_number_parameters 223
_refine_ls_number_reflns 3708
_refine_ls_number_restraints 0
_refine_ls_restrained_S_all 1.009
_refine_ls_R_factor_all 0.1264
_refine_ls_R_factor_gt 0.0681
_refine_ls_shift/su_max 0.001
_refine_ls_shift/su_mean 0.000
_refine_ls_structure_factor_coef Fsqd
_refine_ls_weighting_details 'calc w=1/[\s^2^(Fo^2^)+(0.0498P)^2^] where P=(Fo^2^+2Fc^2^)/3'
_refine_ls_weighting_scheme calc
_refine_ls_wR_factor_gt 0.1318
_refine_ls_wR_factor_ref 0.1538
_reflns_number_gt 2081
_reflns_number_total 3708
_reflns_threshold_expression I>2\s(I)
_cod_data_source_file is2664.cif
_cod_data_source_block I
_cod_original_sg_symbol_H-M 'P 21/c'
_cod_database_code 2229115
_cod_database_fobs_code 2229115

loop_
_symmetry_equiv_pos_as_xyz
'x, y, z'
'-x, y+1/2, -z+1/2'
'-x, -y, -z'
'x, -y-1/2, z-1/2'

loop_
_atom_site_type_symbol
_atom_site_label
_atom_site_fract_x
_atom_site_fract_y
_atom_site_fract_z
_atom_site_U_iso_or_equiv
_atom_site_adp_type
_atom_site_calc_flag
_atom_site_refinement_flags
_atom_site_occupancy
_atom_site_disorder_assembly
_atom_site_disorder_group
C C1 0.9546(3) -0.0487(8) -0.10673(10) 0.0517(9) Uani d . 1 . .
C C2 0.9869(3) 0.0032(9) -0.06905(10) 0.0559(10) Uani d . 1 . .
H H2 1.0585 -0.0780 -0.0592 0.067 Uiso calc R 1 . .
C C3 0.9118(3) 0.1766(8) -0.04629(10) 0.0519(9) Uani d . 1 . .
H H3 0.9330 0.2130 -0.0210 0.062 Uiso calc R 1 . .
C C4 0.8049(3) 0.2972(8) -0.06083(10) 0.0440(8) Uani d . 1 . .
C C5 0.7739(3) 0.2341(9) -0.09865(10) 0.0536(9) Uani d . 1 . .
H H5 0.7012 0.3078 -0.1085 0.064 Uiso calc R 1 . .
C C6 0.8486(3) 0.0657(9) -0.12150(10) 0.0565(10) Uani d . 1 . .
H H6 0.8277 0.0291 -0.1468 0.068 Uiso calc R 1 . .
C C7 0.7271(3) 0.5485(8) -0.00213(10) 0.0468(8) Uani d . 1 . .
C C8 0.6130(3) 0.8377(8) 0.04418(10) 0.0458(8) Uani d . 1 . .
C C9 0.5972(3) 0.9536(8) 0.10951(9) 0.0470(8) Uani d . 1 . .
C C10 0.6089(3) 0.9901(8) 0.15047(10) 0.0499(9) Uani d . 1 . .
H H10 0.5513 1.1121 0.1626 0.060 Uiso calc R 1 . .
C C11 0.6956(3) 0.8619(8) 0.17178(10) 0.0491(9) Uani d . 1 . .
H H11 0.7501 0.7342 0.1591 0.059 Uiso calc R 1 . .
C C12 0.7170(3) 0.8949(8) 0.21285(10) 0.0505(9) Uani d . 1 . .
C C13 0.6371(4) 1.0434(9) 0.23675(11) 0.0639(10) Uani d . 1 . .
H H13 0.5660 1.1267 0.2268 0.077 Uiso calc R 1 . .
C C14 0.6625(5) 1.0679(11) 0.27489(12) 0.0839(13) Uani d . 1 . .
H H14 0.6079 1.1654 0.2907 0.101 Uiso calc R 1 . .
C C15 0.7677(5) 0.9501(11) 0.28999(12) 0.0881(15) Uani d . 1 . .
H H15 0.7843 0.9683 0.3159 0.106 Uiso calc R 1 . .
C C16 0.8480(4) 0.8058(11) 0.26689(13) 0.0810(13) Uani d . 1 . .
H H16 0.9197 0.7273 0.2770 0.097 Uiso calc R 1 . .
C C17 0.8222(4) 0.7772(9) 0.22848(11) 0.0656(11) Uani d . 1 . .
H H17 0.8768 0.6767 0.2129 0.079 Uiso calc R 1 . .
Cl Cl1 1.05145(9) -0.2566(3) -0.13606(3) 0.0742(4) Uani d . 1 . .
N N1 0.7246(2) 0.4851(7) -0.04021(8) 0.0500(8) Uani d . 1 . .
H H1A 0.670(3) 0.583(8) -0.0530(9) 0.060 Uiso d . 1 . .
N N2 0.6343(3) 0.7450(8) 0.00788(9) 0.0540(8) Uani d . 1 . .
H H2A 0.588(3) 0.822(8) -0.0081(10) 0.065 Uiso d . 1 . .
N N3 0.5194(2) 1.0175(7) 0.05141(8) 0.0548(8) Uani d . 1 . .
N N4 0.5103(2) 1.0847(7) 0.08984(8) 0.0539(8) Uani d . 1 . .
O O1 0.7993(2) 0.4425(6) 0.02092(6) 0.0620(7) Uani d . 1 . .
S S1 0.69949(7) 0.7370(2) 0.08328(2) 0.0497(3) Uani d . 1 . .

loop_
_atom_site_aniso_label
_atom_site_aniso_U_11
_atom_site_aniso_U_22
_atom_site_aniso_U_33
_atom_site_aniso_U_12
_atom_site_aniso_U_13
_atom_site_aniso_U_23
C1 0.045(2) 0.051(2) 0.060(2) -0.0060(17) -0.0008(18) 0.0119(18)
C2 0.0382(19) 0.064(2) 0.065(3) 0.0002(18) -0.0084(18) 0.019(2)
C3 0.042(2) 0.065(2) 0.047(2) -0.0022(17) -0.0103(16) 0.0139(18)
C4 0.0360(17) 0.046(2) 0.050(2) -0.0055(15) -0.0075(15) 0.0151(17)
C5 0.043(2) 0.064(2) 0.052(2) -0.0041(18) -0.0138(17) 0.012(2)
C6 0.057(2) 0.065(2) 0.047(2) -0.0064(19) -0.0108(19) 0.0081(19)
C7 0.0388(19) 0.051(2) 0.050(2) -0.0031(16) -0.0126(16) 0.0128(18)
C8 0.0393(19) 0.050(2) 0.048(2) -0.0026(15) -0.0126(15) 0.0128(17)
C9 0.0367(18) 0.052(2) 0.052(2) -0.0047(15) -0.0042(16) 0.0126(17)
C10 0.0432(19) 0.054(2) 0.053(2) -0.0010(17) 0.0034(17) 0.0024(18)
C11 0.048(2) 0.049(2) 0.051(2) -0.0004(16) -0.0034(17) 0.0044(17)
C12 0.057(2) 0.050(2) 0.044(2) -0.0060(17) -0.0064(18) 0.0063(17)
C13 0.071(3) 0.068(3) 0.053(3) 0.007(2) -0.001(2) 0.001(2)
C14 0.120(4) 0.074(3) 0.059(3) 0.007(3) 0.012(3) -0.009(2)
C15 0.142(5) 0.071(3) 0.051(3) -0.006(3) -0.023(3) -0.001(2)
C16 0.099(4) 0.076(3) 0.066(3) 0.003(3) -0.025(3) 0.003(3)
C17 0.070(3) 0.072(3) 0.054(2) 0.007(2) -0.011(2) 0.004(2)
Cl1 0.0655(7) 0.0789(7) 0.0785(8) 0.0047(5) 0.0083(5) 0.0018(6)
N1 0.0393(16) 0.060(2) 0.0493(19) 0.0041(14) -0.0180(14) 0.0090(15)
N2 0.0420(17) 0.070(2) 0.049(2) 0.0067(15) -0.0162(13) 0.0101(17)
N3 0.0385(16) 0.071(2) 0.0543(19) 0.0026(15) -0.0145(14) 0.0089(16)
N4 0.0385(16) 0.066(2) 0.057(2) -0.0004(14) -0.0077(14) 0.0098(16)
O1 0.0511(15) 0.0825(18) 0.0513(15) 0.0170(13) -0.0186(12) 0.0107(14)
S1 0.0397(5) 0.0609(6) 0.0479(5) 0.0024(4) -0.0117(4) 0.0111(5)

loop_
_atom_type_symbol
_atom_type_description
_atom_type_scat_dispersion_real
_atom_type_scat_dispersion_imag
_atom_type_scat_source
C C 0.0033 0.0016 'International Tables Vol C Tables 4.2.6.8 and 6.1.1.4'
H H 0.0000 0.0000 'International Tables Vol C Tables 4.2.6.8 and 6.1.1.4'
N N 0.0061 0.0033 'International Tables Vol C Tables 4.2.6.8 and 6.1.1.4'
O O 0.0106 0.0060 'International Tables Vol C Tables 4.2.6.8 and 6.1.1.4'
S S 0.1246 0.1234 'International Tables Vol C Tables 4.2.6.8 and 6.1.1.4'
Cl Cl 0.1484 0.1585 'International Tables Vol C Tables 4.2.6.8 and 6.1.1.4'

loop_
_geom_angle_atom_site_label_1
_geom_angle_atom_site_label_2
_geom_angle_atom_site_label_3
_geom_angle_site_symmetry_1
_geom_angle_site_symmetry_3
_geom_angle
_geom_angle_publ_flag
C6 C1 C2 . . 121.0(3) ?
C6 C1 Cl1 . . 119.5(3) ?
C2 C1 Cl1 . . 119.5(3) ?
C3 C2 C1 . . 119.3(3) ?
C3 C2 H2 . . 120.4 ?
C1 C2 H2 . . 120.4 ?
C2 C3 C4 . . 120.5(3) ?
C2 C3 H3 . . 119.7 ?
C4 C3 H3 . . 119.7 ?
C3 C4 C5 . . 118.7(3) ?
C3 C4 N1 . . 124.6(3) ?
C5 C4 N1 . . 116.8(3) ?
C6 C5 C4 . . 121.1(3) ?
C6 C5 H5 . . 119.4 ?
C4 C5 H5 . . 119.4 ?
C5 C6 C1 . . 119.4(3) ?
C5 C6 H6 . . 120.3 ?
C1 C6 H6 . . 120.3 ?
O1 C7 N1 . . 125.8(3) ?
O1 C7 N2 . . 122.6(3) ?
N1 C7 N2 . . 111.6(3) ?
N3 C8 N2 . . 120.0(3) ?
N3 C8 S1 . . 114.7(3) ?
N2 C8 S1 . . 125.3(3) ?
N4 C9 C10 . . 122.3(3) ?
N4 C9 S1 . . 115.2(3) ?
C10 C9 S1 . . 122.5(2) ?
C11 C10 C9 . . 124.6(3) ?
C11 C10 H10 . . 117.7 ?
C9 C10 H10 . . 117.7 ?
C10 C11 C12 . . 128.5(3) ?
C10 C11 H11 . . 115.8 ?
C12 C11 H11 . . 115.8 ?
C17 C12 C13 . . 118.2(3) ?
C17 C12 C11 . . 118.6(3) ?
C13 C12 C11 . . 123.2(3) ?
C14 C13 C12 . . 120.4(4) ?
C14 C13 H13 . . 119.8 ?
C12 C13 H13 . . 119.8 ?
C13 C14 C15 . . 120.6(4) ?
C13 C14 H14 . . 119.7 ?
C15 C14 H14 . . 119.7 ?
C16 C15 C14 . . 119.8(4) ?
C16 C15 H15 . . 120.1 ?
C14 C15 H15 . . 120.1 ?
C15 C16 C17 . . 119.7(4) ?
C15 C16 H16 . . 120.1 ?
C17 C16 H16 . . 120.1 ?
C12 C17 C16 . . 121.1(4) ?
C12 C17 H17 . . 119.4 ?
C16 C17 H17 . . 119.4 ?
C7 N1 C4 . . 128.1(3) ?
C7 N1 H1A . . 115(2) ?
C4 N1 H1A . . 117(2) ?
C8 N2 C7 . . 124.0(3) ?
C8 N2 H2A . . 114(2) ?
C7 N2 H2A . . 122(2) ?
C8 N3 N4 . . 112.3(3) ?
C9 N4 N3 . . 111.4(3) ?
C8 S1 C9 . . 86.31(17) ?

loop_
_geom_bond_atom_site_label_1
_geom_bond_atom_site_label_2
_geom_bond_site_symmetry_2
_geom_bond_distance
_geom_bond_publ_flag
C1 C6 . 1.370(4) ?
C1 C2 . 1.384(5) ?
C1 Cl1 . 1.744(4) ?
C2 C3 . 1.378(5) ?
C2 H2 . 0.9300 ?
C3 C4 . 1.385(4) ?
C3 H3 . 0.9300 ?
C4 C5 . 1.393(5) ?
C4 N1 . 1.404(4) ?
C5 C6 . 1.366(5) ?
C5 H5 . 0.9300 ?
C6 H6 . 0.9300 ?
C7 O1 . 1.214(4) ?
C7 N1 . 1.367(4) ?
C7 N2 . 1.372(4) ?
C8 N3 . 1.316(4) ?
C8 N2 . 1.362(4) ?
C8 S1 . 1.716(3) ?
C9 N4 . 1.299(4) ?
C9 C10 . 1.454(4) ?
C9 S1 . 1.739(3) ?
C10 C11 . 1.324(4) ?
C10 H10 . 0.9300 ?
C11 C12 . 1.468(4) ?
C11 H11 . 0.9300 ?
C12 C17 . 1.379(5) ?
C12 C13 . 1.388(5) ?
C13 C14 . 1.370(5) ?
C13 H13 . 0.9300 ?
C14 C15 . 1.372(6) ?
C14 H14 . 0.9300 ?
C15 C16 . 1.366(6) ?
C15 H15 . 0.9300 ?
C16 C17 . 1.382(5) ?
C16 H16 . 0.9300 ?
C17 H17 . 0.9300 ?
N1 H1A . 0.86(3) ?
N2 H2A . 0.82(4) ?
N3 N4 . 1.389(4) ?

loop_
_geom_hbond_atom_site_label_D
_geom_hbond_atom_site_label_H
_geom_hbond_atom_site_label_A
_geom_hbond_site_symmetry_A
_geom_hbond_distance_DH
_geom_hbond_distance_HA
_geom_hbond_distance_DA
_geom_hbond_angle_DHA
C2 H2 O1 3_755 0.93 2.55 3.432(4) 159
N2 H2A N3 3_675 0.82(4) 2.03(4) 2.848(4) 174(3)

loop_
_geom_torsion_atom_site_label_1
_geom_torsion_atom_site_label_2
_geom_torsion_atom_site_label_3
_geom_torsion_atom_site_label_4
_geom_torsion_site_symmetry_1
_geom_torsion_site_symmetry_2
_geom_torsion_site_symmetry_3
_geom_torsion_site_symmetry_4
_geom_torsion
_geom_torsion_publ_flag
C6 C1 C2 C3 . . . . -0.9(5) ?
Cl1 C1 C2 C3 . . . . 177.9(2) ?
C1 C2 C3 C4 . . . . 0.2(5) ?
C2 C3 C4 C5 . . . . 1.2(5) ?
C2 C3 C4 N1 . . . . -177.8(3) ?
C3 C4 C5 C6 . . . . -2.0(5) ?
N1 C4 C5 C6 . . . . 177.1(3) ?
C4 C5 C6 C1 . . . . 1.4(5) ?
C2 C1 C6 C5 . . . . 0.1(5) ?
Cl1 C1 C6 C5 . . . . -178.7(3) ?
N4 C9 C10 C11 . . . . -179.9(3) ?
S1 C9 C10 C11 . . . . -0.9(5) ?
C9 C10 C11 C12 . . . . 177.6(3) ?
C10 C11 C12 C17 . . . . -171.1(3) ?
C10 C11 C12 C13 . . . . 7.9(6) ?
C17 C12 C13 C14 . . . . -0.7(6) ?
C11 C12 C13 C14 . . . . -179.7(4) ?
C12 C13 C14 C15 . . . . 0.8(7) ?
C13 C14 C15 C16 . . . . -0.2(7) ?
C14 C15 C16 C17 . . . . -0.5(7) ?
C13 C12 C17 C16 . . . . -0.1(6) ?
C11 C12 C17 C16 . . . . 179.0(3) ?
C15 C16 C17 C12 . . . . 0.7(6) ?
O1 C7 N1 C4 . . . . -2.2(6) ?
N2 C7 N1 C4 . . . . 179.4(3) ?
C3 C4 N1 C7 . . . . -9.2(5) ?
C5 C4 N1 C7 . . . . 171.7(3) ?
N3 C8 N2 C7 . . . . -177.6(3) ?
S1 C8 N2 C7 . . . . 2.0(5) ?
O1 C7 N2 C8 . . . . -0.7(5) ?
N1 C7 N2 C8 . . . . 177.8(3) ?
N2 C8 N3 N4 . . . . 179.0(3) ?
S1 C8 N3 N4 . . . . -0.6(4) ?
C10 C9 N4 N3 . . . . 179.5(3) ?
S1 C9 N4 N3 . . . . 0.4(4) ?
C8 N3 N4 C9 . . . . 0.1(4) ?
N3 C8 S1 C9 . . . . 0.7(3) ?
N2 C8 S1 C9 . . . . -178.9(3) ?
N4 C9 S1 C8 . . . . -0.6(3) ?
C10 C9 S1 C8 . . . . -179.7(3) ?

loop_
_cod_related_entry_id
_cod_related_entry_database
_cod_related_entry_code
1 ChemSpider 4734123
